data_1572339
loop_
_publ_author_name
'Judge, Neil R.'
'Hevia, Eva'

_publ_section_title
;
 Combining two relatively weak bases (Zn(TMP)<sub>2</sub> and
 KO<i>t</i>Bu) for the regioselective metalation of non-activated arenes
 and heteroarenes.
;
_journal_issue 36
_journal_name_full 'Chemical science'
_journal_page_first 14757
_journal_page_last 14765
_journal_paper_doi 10.1039/d4sc03892d
_journal_volume 15
_journal_year 2024
_chemical_formula_moiety 'C52 H82 K2 O8 Zn2'
_chemical_formula_sum 'C52 H82 K2 O8 Zn2'
_chemical_formula_weight 1044.11
_space_group_IT_number 15
_space_group_name_Hall '-I 2ya'
_space_group_name_H-M_alt 'I 1 2/a 1'
_symmetry_cell_setting monoclinic
_symmetry_Int_Tables_number 15
_symmetry_space_group_name_Hall '-I 2ya'
_symmetry_space_group_name_H-M 'I 1 2/a 1'
_atom_sites_solution_hydrogens geom
_atom_sites_solution_primary dual
_audit_creation_date 2022-02-23T19:00:21-00:00
_audit_update_record
;
2024-05-26 deposited with the CCDC.	2024-08-08 downloaded from the CCDC.
;
_cell_angle_alpha 90
_cell_angle_beta 112.7772(18)
_cell_angle_gamma 90
_cell_formula_units_Z 4
_cell_length_a 18.2697(3)
_cell_length_b 17.0018(3)
_cell_length_c 20.8902(3)
_cell_measurement_reflns_used 24674
_cell_measurement_temperature 173.01(10)
_cell_measurement_theta_max 76.88
_cell_measurement_theta_min 3.451
_cell_volume 5982.85(19)
_computing_cell_refinement 'CrysAlisPro 1.171.41.112a (Rigaku OD, 2021)'
_computing_data_collection 'CrysAlisPro 1.171.41.112a (Rigaku OD, 2021)'
_computing_data_reduction 'CrysAlisPro 1.171.41.112a (Rigaku OD, 2021)'
_computing_molecular_graphics 'Olex2 1.3 (Dolomanov et al., 2009)'
_computing_publication_material 'Olex2 1.3 (Dolomanov et al., 2009)'
_computing_structure_refinement 'SHELXL 2018/3 (Sheldrick, 2015)'
_computing_structure_solution 'SHELXT  (Sheldrick, 2015)'
_diffrn_ambient_environment N~2~
_diffrn_ambient_temperature 173.01(10)
_diffrn_detector 'Hybrid Pixel Array Detector'
_diffrn_detector_area_resol_mean 10
_diffrn_detector_type HyPix
_diffrn_measured_fraction_theta_full 1
_diffrn_measured_fraction_theta_max 0.999
_diffrn_measurement_details
;
        List of Runs (angles in degrees, time in seconds):
  # Type    Start    End  Width  t~exp~   \w     \q     \k     \f   Frames
#--------------------------------------------------------------------------
  1  \w    -97.00  -9.00   0.50    3.00    --  -23.00 -16.00  36.00  176
  2  \w    -28.00  52.00   0.50    3.00    --  -23.00  16.00-153.00  160
  3  \w     35.00 122.00   0.50    3.00    --   47.92  16.00-153.00  174
  4  \w    -26.00  22.00   0.50    3.00    --   47.92 -16.00  36.00   96
  5  \w    100.00 177.00   0.50   21.00    --  113.25  16.00-153.00  154
  6  \w    -30.00  53.00   0.50    3.00    --  -23.00  19.00 -60.00  166
  7  \w    -36.00  49.00   0.50    3.00    --  -23.00  45.00  90.00  170
  8  \w     -1.00  81.00   0.50    3.00    --   47.92 -99.00 -60.00  164
  9  \w    -26.00  23.00   0.50    3.00    --   47.92 -19.00-180.00   98
 10  \w     -1.00  81.00   0.50    3.00    --   47.92 -99.00-150.00  164
 11  \w     -1.00  81.00   0.50    3.00    --   47.92 -99.00  30.00  164
 12  \w    -26.00  23.00   0.50    3.00    --   47.92 -19.00 -90.00   98
 13  \w    -26.00  23.00   0.50    3.00    --   47.92 -19.00-120.00   98
 14  \w    -23.00  63.00   0.50    3.00    --   47.92 -57.00   0.00  172
 15  \w     42.00 106.00   0.50   21.00    --  113.25 -94.00-120.00  128
 16  \w    101.00 177.00   0.50   21.00    --  113.25  30.00   0.00  152
 17  \w     42.00 106.00   0.50   21.00    --  113.25 -94.00 120.00  128
 18  \w     42.00 106.00   0.50   21.00    --  113.25 -94.00  30.00  128
 19  \w    100.00 177.00   0.50   21.00    --  113.25  15.00 -90.00  154
 20  \w     91.00 177.00   0.50   21.00    --  113.25  77.00 120.00  172
 21  \w     42.00 102.00   0.50   21.00    --  113.25 -77.00 -60.00  120
 22  \w     42.00 102.00   0.50   21.00    --  113.25 -77.00 -90.00  120
 23  \w     42.00 106.00   0.50   21.00    --  113.25 -94.00  60.00  128
 24  \w     42.00 106.00   0.50   21.00    --  113.25 -94.00-180.00  128
 25  \w     42.00 106.00   0.50   21.00    --  113.25 -94.00 -30.00  128
 26  \w     42.00 102.00   0.50   21.00    --  113.25 -77.00-120.00  120
 27  \w    101.00 177.00   0.50   21.00    --  113.25  30.00 120.00  152
 28  \w     42.00 106.00   0.50   21.00    --  113.25 -94.00-150.00  128
 29  \w    101.00 177.00   0.50   21.00    --  113.25  45.00  30.00  152
 30  \w     42.00  68.00   0.50   21.00    --  113.25 -61.00 120.00   52
 31  \w     91.00 177.00   0.50   21.00    --  113.25  77.00  30.00  172
 32  \w     42.00 106.00   0.50   21.00    --  113.25 -94.00   0.00  128
 33  \w     42.00 102.00   0.50   21.00    --  113.25 -77.00  30.00  120
 34  \w     42.00 102.00   0.50   21.00    --  113.25 -77.00 120.00  120
 35  \w     42.00  68.00   0.50   21.00    --  113.25 -61.00 150.00   52
 36  \w     42.00  68.00   0.50   21.00    --  113.25 -61.00  30.00   52
 37  \w    101.00 177.00   0.50   21.00    --  113.25  45.00  90.00  152
 38  \w     42.00 106.00   0.50   21.00    --  113.25 -94.00 150.00  128
 39  \w     42.00  68.00   0.50   21.00    --  113.25 -61.00-150.00   52
 40  \w     42.00 102.00   0.50   21.00    --  113.25 -77.00 -30.00  120
 41  \w     42.00  68.00   0.50   21.00    --  113.25 -61.00-180.00   52
 42  \w     42.00 106.00   0.50   21.00    --  113.25-100.00 108.96  128
 43  \w     42.00  68.00   0.50   21.00    --  113.25 -61.00  60.00   52
 44  \w     42.00 106.00   0.50   21.00    --  113.25 -94.00 -90.00  128
 45  \w    101.00 177.00   0.50   21.00    --  113.25  30.00 -30.00  152
 46  \w    101.00 177.00   0.50   21.00    --  113.25  45.00 -90.00  152
 47  \w     42.00 108.00   0.50   21.00    --  113.25-111.00-147.12  132
 48  \w     25.00 121.00   0.50    3.00    --   47.92  77.00   0.00  192
 49  \w     25.00 121.00   0.50    3.00    --   47.92  77.00 -90.00  192
;
_diffrn_measurement_device 'four-circle diffractometer'
_diffrn_measurement_device_type 'XtaLAB Synergy, Dualflex, HyPix'
_diffrn_measurement_method '\w scans'
_diffrn_orient_matrix_type 'CrysAlisPro convention (1999,Acta A55,543-557)'
_diffrn_orient_matrix_UB_11 -0.0594015
_diffrn_orient_matrix_UB_12 0.0674234
_diffrn_orient_matrix_UB_13 -0.0089082
_diffrn_orient_matrix_UB_21 0.0675161
_diffrn_orient_matrix_UB_22 0.0603814
_diffrn_orient_matrix_UB_23 0.0148706
_diffrn_orient_matrix_UB_31 -0.0166768
_diffrn_orient_matrix_UB_32 0.0037036
_diffrn_orient_matrix_UB_33 -0.078115
_diffrn_radiation_monochromator mirror
_diffrn_radiation_probe x-ray
_diffrn_radiation_type 'Cu K\a'
_diffrn_radiation_wavelength 1.54184
_diffrn_reflns_av_R_equivalents 0.0602
_diffrn_reflns_av_unetI/netI 0.0698
_diffrn_reflns_Laue_measured_fraction_full 1
_diffrn_reflns_Laue_measured_fraction_max 0.999
_diffrn_reflns_limit_h_max 22
_diffrn_reflns_limit_h_min -22
_diffrn_reflns_limit_k_max 20
_diffrn_reflns_limit_k_min -20
_diffrn_reflns_limit_l_max 21
_diffrn_reflns_limit_l_min -25
_diffrn_reflns_number 59420
_diffrn_reflns_point_group_measured_fraction_full 1
_diffrn_reflns_point_group_measured_fraction_max 0.999
_diffrn_reflns_theta_full 67.684
_diffrn_reflns_theta_max 71.265
_diffrn_reflns_theta_min 3.467
_diffrn_source 'micro-focus sealed X-ray tube'
_diffrn_source_type 'PhotonJet (Cu) X-ray Source'
_exptl_absorpt_coefficient_mu 2.577
_exptl_absorpt_correction_T_max 0.883
_exptl_absorpt_correction_T_min 0.832
_exptl_absorpt_correction_type analytical
_exptl_absorpt_process_details
;
        CrysAlisPro 1.171.41.112a (Rigaku Oxford Diffraction, 2021)
Analytical numeric absorption correction using a multifaceted crystal
        model based on expressions derived by R.C. Clark & J.S. Reid.
        (Clark, R. C. & Reid, J. S. (1995). Acta Cryst. A51, 887-897)
        Empirical absorption correction using spherical harmonics,
        implemented in SCALE3 ABSPACK scaling algorithm.
;
_exptl_crystal_colour colourless
_exptl_crystal_density_diffrn 1.159
_exptl_crystal_description block
_exptl_crystal_F_000 2224
_exptl_crystal_size_max 0.131
_exptl_crystal_size_mid 0.069
_exptl_crystal_size_min 0.067
_refine_diff_density_max 0.749
_refine_diff_density_min -0.478
_refine_diff_density_rms 0.073
_refine_ls_extinction_method none
_refine_ls_goodness_of_fit_ref 1.062
_refine_ls_hydrogen_treatment constr
_refine_ls_matrix_type full
_refine_ls_number_parameters 295
_refine_ls_number_reflns 5794
_refine_ls_number_restraints 115
_refine_ls_restrained_S_all 1.108
_refine_ls_R_factor_all 0.0691
_refine_ls_R_factor_gt 0.0625
_refine_ls_shift/su_max 0.001
_refine_ls_shift/su_mean 0
_refine_ls_structure_factor_coef Fsqd
_refine_ls_weighting_details 'w=1/[\s^2^(Fo^2^)+(0.1303P)^2^+4.8608P] where P=(Fo^2^+2Fc^2^)/3'
_refine_ls_weighting_scheme calc
_refine_ls_wR_factor_gt 0.1977
_refine_ls_wR_factor_ref 0.2066
_reflns_Friedel_coverage 0
_reflns_number_gt 4850
_reflns_number_total 5794
_reflns_threshold_expression 'I > 2\s(I)'
_cod_data_source_file d4sc03892d2.cif
_cod_data_source_block 22EH021_NJ-3-118
_cod_depositor_comments 'Adding full bibliography for 1572338--1572342.cif.'
_cod_original_cell_volume 5982.84(18)
_cod_database_code 1572339
_shelx_estimated_absorpt_t_min 0.729
_shelx_estimated_absorpt_t_max 0.846
_oxdiff_exptl_absorpt_empirical_details
;
        Empirical correction (ABSPACK) includes:
        - Absorption correction using spherical harmonics
        - Frame scaling
;
_oxdiff_exptl_absorpt_empirical_full_max 1.634
_oxdiff_exptl_absorpt_empirical_full_min 0.599
_shelx_shelxl_version_number 2018/3
_olex2_refinement_description
;
        1. Fixed Uiso
 At 1.2 times of:
  All C(H) groups, All C(H,H) groups
 At 1.5 times of:
  All C(H,H,H) groups
        2. Restrained distances
 C22-C21 = C20-C19
 1.53 with sigma of 0.02
 C24-C25
 1.54 with sigma of 0.001
 O3-C22 = O3-C19
 1.44 with sigma of 0.02
 C25-C26 = C23-C24
 1.53 with sigma of 0.001
 C21-C20
 1.54 with sigma of 0.001
 O3-C21 = O3-C20 = C22-C20 = C21-C19
 2.38 with sigma of 0.04
 O4-C26 \\sim O4-C23
 with sigma of 0.002
 O3-C22 \\sim O3-C19
 with sigma of 0.02
 C22-C21 \\sim C21-C20 \\sim C20-C19
 with sigma of 0.02
 C21-C19 \\sim C22-C20
 with sigma of 0.04
 O3-C21 \\sim O3-C20
 with sigma of 0.04
        3. Uiso/Uaniso restraints and constraints
O3 \\sim C22 \\sim C21 \\sim C20 \\sim C19: within 2A with sigma of 0.04 and
        sigma for terminal atoms of 0.08 within 2A
Uanis(C25) \\sim Ueq: with sigma of 0.01 and sigma for terminal atoms of 0.02
Uanis(C3) \\sim Ueq: with sigma of 0.01 and sigma for terminal atoms of 0.02
Uanis(C26) \\sim Ueq: with sigma of 0.01 and sigma for terminal atoms of 0.02
Uanis(C2) \\sim Ueq: with sigma of 0.02 and sigma for terminal atoms of 0.01
Uanis(C4) \\sim Ueq, Uanis(C19) \\sim Ueq: with sigma of 0.02 and sigma for
        terminal atoms of 0.01
        4. Rigid body (RIGU) restrains
 O3, C22, C21, C20, C19
 with sigma for 1-2 distances of 0.004 and sigma for 1-3 distances of 0.004
        5.a Secondary CH2 refined with riding coordinates:
 C23(H23A,H23B), C24(H24A,H24B), C25(H25A,H25B), C26(H26A,H26B), C22(H22A,
 H22B), C21(H21A,H21B), C20(H20A,H20B), C19(H19A,H19B)
        5.b Aromatic/amide H refined with riding coordinates:
 C18(H18), C11(H11), C10(H10), C16(H16), C13(H13), C15(H15), C14(H14)
        5.c Idealised Me refined as rotating group:
 C7(H7A,H7B,H7C), C6(H6A,H6B,H6C), C8(H8A,H8B,H8C), C3(H3A,H3B,H3C), C2(H2A,
 H2B,H2C), C4(H4A,H4B,H4C)
;
_smtbx_masks_void_probe_radius 1.2
_smtbx_masks_void_truncation_radius 1.2

loop_
_symmetry_equiv_pos_as_xyz
'x, y, z'
'-x+1/2, y, -z'
'x+1/2, y+1/2, z+1/2'
'-x+1, y+1/2, -z+1/2'
'-x, -y, -z'
'x-1/2, -y, z'
'-x+1/2, -y+1/2, -z+1/2'
'x, -y+1/2, z+1/2'

loop_
_atom_site_label
_atom_site_type_symbol
_atom_site_fract_x
_atom_site_fract_y
_atom_site_fract_z
_atom_site_U_iso_or_equiv
_atom_site_adp_type
_atom_site_occupancy
_atom_site_site_symmetry_order
_atom_site_calc_flag
_atom_site_refinement_flags_posn
_atom_site_refinement_flags_adp
_atom_site_refinement_flags_occupancy
_atom_site_disorder_assembly
_atom_site_disorder_group
Zn1 Zn 0.32098(2) 0.68944(3) 0.77967(2) 0.0649(2) Uani 1 1 d . . . . .
K1 K 0.36384(5) 0.87256(6) 0.73890(4) 0.0804(3) Uani 1 1 d . . . . .
O2 O 0.25496(13) 0.74732(14) 0.68925(9) 0.0630(5) Uani 1 1 d . . . . .
O1 O 0.41881(15) 0.74793(19) 0.80721(13) 0.0839(7) Uani 1 1 d . . . . .
O4 O 0.4080(2) 0.8952(2) 0.63022(18) 0.1092(11) Uani 1 1 d D . . . .
C9 C 0.3144(2) 0.5711(2) 0.78828(17) 0.0710(8) Uani 1 1 d . . . . .
C17 C 0.2957(2) 0.4520(2) 0.84871(18) 0.0760(9) Uani 1 1 d . . . . .
C12 C 0.3108(3) 0.4013(3) 0.8011(2) 0.0817(10) Uani 1 1 d . . . . .
C18 C 0.2980(2) 0.5345(2) 0.83998(17) 0.0727(8) Uani 1 1 d . . . . .
H18 H 0.28742 0.567119 0.872332 0.087 Uiso 1 1 calc R U . . .
C11 C 0.3299(3) 0.4375(3) 0.7483(2) 0.0908(12) Uani 1 1 d . . . . .
H11 H 0.342061 0.405642 0.716353 0.109 Uiso 1 1 calc R U . . .
C10 C 0.3310(3) 0.5173(3) 0.7429(2) 0.0838(11) Uani 1 1 d . . . . .
H10 H 0.343742 0.538717 0.706442 0.101 Uiso 1 1 calc R U . . .
C5 C 0.2370(2) 0.7164(2) 0.62173(15) 0.0676(8) Uani 1 1 d . . . . .
C7 C 0.1988(3) 0.7800(3) 0.56769(16) 0.0798(10) Uani 1 1 d . . . . .
H7A H 0.153369 0.802584 0.575161 0.12 Uiso 1 1 calc R U . . .
H7B H 0.180696 0.756985 0.521121 0.12 Uiso 1 1 calc R U . . .
H7C H 0.237744 0.821457 0.572047 0.12 Uiso 1 1 calc R U . . .
C16 C 0.2793(3) 0.4159(3) 0.9031(2) 0.0873(11) Uani 1 1 d . . . . .
H16 H 0.26851 0.448216 0.935454 0.105 Uiso 1 1 calc R U . . .
C6 C 0.1799(3) 0.6464(3) 0.60868(19) 0.0842(10) Uani 1 1 d . . . . .
H6A H 0.202648 0.607331 0.645585 0.126 Uiso 1 1 calc R U . . .
H6B H 0.171641 0.622477 0.563731 0.126 Uiso 1 1 calc R U . . .
H6C H 0.128907 0.664749 0.608403 0.126 Uiso 1 1 calc R U . . .
C8 C 0.3147(3) 0.6898(2) 0.61639(19) 0.0789(10) Uani 1 1 d . . . . .
H8A H 0.348011 0.735777 0.618809 0.118 Uiso 1 1 calc R U . . .
H8B H 0.30277 0.662522 0.572134 0.118 Uiso 1 1 calc R U . . .
H8C H 0.343029 0.653972 0.654803 0.118 Uiso 1 1 calc R U . . .
C13 C 0.3100(3) 0.3192(3) 0.8100(3) 0.0994(13) Uani 1 1 d . . . . .
H13 H 0.321771 0.285465 0.779014 0.119 Uiso 1 1 calc R U . . .
C15 C 0.2785(3) 0.3368(3) 0.9100(3) 0.1039(14) Uani 1 1 d . . . . .
H15 H 0.268413 0.314432 0.947426 0.125 Uiso 1 1 calc R U . . .
C1 C 0.4971(2) 0.7206(4) 0.8398(2) 0.0977(13) Uani 1 1 d . . . . .
C14 C 0.2928(4) 0.2876(3) 0.8618(3) 0.1097(15) Uani 1 1 d . . . . .
H14 H 0.290217 0.232108 0.865804 0.132 Uiso 1 1 calc R U . . .
C23 C 0.3778(4) 0.9521(4) 0.5777(4) 0.132(2) Uani 1 1 d D . . . .
H23A H 0.368872 1.002177 0.597775 0.158 Uiso 1 1 calc R U . . .
H23B H 0.326423 0.934228 0.542493 0.158 Uiso 1 1 calc R U . . .
C3 C 0.5136(4) 0.6951(5) 0.9112(3) 0.144(3) Uani 1 1 d . U . . .
H3A H 0.516896 0.741249 0.940348 0.216 Uiso 1 1 calc R U . . .
H3B H 0.564168 0.666575 0.929482 0.216 Uiso 1 1 calc R U . . .
H3C H 0.470885 0.660516 0.911546 0.216 Uiso 1 1 calc R U . . .
C24 C 0.4376(5) 0.9646(5) 0.5438(5) 0.186(4) Uani 1 1 d D . . . .
H24A H 0.467567 1.014152 0.560106 0.223 Uiso 1 1 calc R U . . .
H24B H 0.410646 0.966206 0.492601 0.223 Uiso 1 1 calc R U . . .
C2 C 0.5522(3) 0.7805(5) 0.8341(5) 0.163(3) Uani 1 1 d . U . . .
H2A H 0.535424 0.797024 0.785529 0.245 Uiso 1 1 calc R U . . .
H2B H 0.605877 0.758333 0.849999 0.245 Uiso 1 1 calc R U . . .
H2C H 0.552165 0.825976 0.86283 0.245 Uiso 1 1 calc R U . . .
C4 C 0.5118(4) 0.6531(6) 0.7990(4) 0.163(3) Uani 1 1 d . U . . .
H4A H 0.476819 0.609052 0.798109 0.245 Uiso 1 1 calc R U . . .
H4B H 0.567277 0.636215 0.821023 0.245 Uiso 1 1 calc R U . . .
H4C H 0.500775 0.670307 0.751356 0.245 Uiso 1 1 calc R U . . .
C25 C 0.4926(4) 0.8927(5) 0.5676(4) 0.157(3) Uani 1 1 d D U . . .
H25A H 0.481466 0.854702 0.529052 0.189 Uiso 1 1 calc R U . . .
H25B H 0.548997 0.908895 0.584016 0.189 Uiso 1 1 calc R U . . .
C26 C 0.4744(4) 0.8566(4) 0.6267(4) 0.151(3) Uani 1 1 d D U . . .
H26A H 0.463172 0.799753 0.61822 0.182 Uiso 1 1 calc R U . . .
H26B H 0.520629 0.862839 0.671201 0.182 Uiso 1 1 calc R U . . .
O3 O 0.4300(3) 1.0006(3) 0.8192(3) 0.1386(14) Uani 1 1 d D U . . .
C22 C 0.3871(5) 1.0668(5) 0.8206(5) 0.165(3) Uani 1 1 d D U . . .
H22A H 0.340213 1.051533 0.830449 0.198 Uiso 1 1 calc R U . . .
H22B H 0.367995 1.092887 0.774637 0.198 Uiso 1 1 calc R U . . .
C21 C 0.4364(6) 1.1217(6) 0.8740(6) 0.222(5) Uani 1 1 d D U . . .
H21A H 0.408599 1.139917 0.903595 0.266 Uiso 1 1 calc R U . . .
H21B H 0.451481 1.167901 0.852937 0.266 Uiso 1 1 calc R U . . .
C20 C 0.5096(6) 1.0717(6) 0.9158(5) 0.206(4) Uani 1 1 d D U . . .
H20A H 0.559299 1.101752 0.926299 0.247 Uiso 1 1 calc R U . . .
H20B H 0.50709 1.053198 0.95989 0.247 Uiso 1 1 calc R U . . .
C19 C 0.5042(5) 1.0059(6) 0.8691(6) 0.219(5) Uani 1 1 d D U . . .
H19A H 0.542953 1.01342 0.847195 0.262 Uiso 1 1 calc R U . . .
H19B H 0.517498 0.95631 0.896053 0.262 Uiso 1 1 calc R U . . .

loop_
_atom_site_aniso_label
_atom_site_aniso_U_11
_atom_site_aniso_U_22
_atom_site_aniso_U_33
_atom_site_aniso_U_23
_atom_site_aniso_U_13
_atom_site_aniso_U_12
Zn1 0.0685(3) 0.0887(4) 0.0451(3) 0.00906(17) 0.0303(2) 0.01214(19)
K1 0.0766(5) 0.1062(6) 0.0630(4) 0.0122(4) 0.0321(4) 0.0014(4)
O2 0.0697(12) 0.0891(14) 0.0376(9) 0.0047(9) 0.0287(8) 0.0085(10)
O1 0.0645(14) 0.119(2) 0.0675(14) 0.0196(14) 0.0249(11) 0.0085(13)
O4 0.108(2) 0.144(3) 0.097(2) 0.023(2) 0.0627(19) -0.004(2)
C9 0.079(2) 0.084(2) 0.0564(16) 0.0086(15) 0.0333(15) 0.0159(16)
C17 0.078(2) 0.092(2) 0.0611(18) 0.0068(16) 0.0302(16) 0.0104(18)
C12 0.086(2) 0.089(2) 0.071(2) 0.0015(18) 0.0306(18) 0.0104(19)
C18 0.081(2) 0.087(2) 0.0557(16) 0.0049(15) 0.0333(16) 0.0131(17)
C11 0.107(3) 0.105(3) 0.072(2) 0.001(2) 0.047(2) 0.023(2)
C10 0.101(3) 0.098(3) 0.067(2) 0.0110(18) 0.049(2) 0.021(2)
C5 0.081(2) 0.089(2) 0.0397(13) 0.0048(13) 0.0319(14) 0.0115(17)
C7 0.101(3) 0.102(3) 0.0409(15) 0.0052(15) 0.0327(16) 0.020(2)
C16 0.101(3) 0.098(3) 0.075(2) 0.009(2) 0.047(2) 0.006(2)
C6 0.095(3) 0.104(3) 0.0568(18) -0.0073(18) 0.0334(18) -0.002(2)
C8 0.094(3) 0.105(3) 0.0525(17) 0.0078(16) 0.0452(18) 0.019(2)
C13 0.121(4) 0.088(3) 0.095(3) -0.001(2) 0.049(3) 0.005(2)
C15 0.126(4) 0.103(3) 0.094(3) 0.013(3) 0.054(3) -0.007(3)
C1 0.064(2) 0.142(4) 0.085(3) 0.028(3) 0.0266(19) 0.012(2)
C14 0.129(4) 0.085(3) 0.125(4) 0.006(3) 0.059(3) -0.005(3)
C23 0.159(5) 0.113(4) 0.162(6) 0.032(4) 0.103(5) 0.017(4)
C3 0.103(4) 0.231(8) 0.088(3) 0.048(4) 0.026(3) 0.045(4)
C24 0.228(9) 0.194(8) 0.219(9) 0.051(7) 0.179(8) -0.001(7)
C2 0.081(3) 0.200(6) 0.199(6) 0.067(5) 0.043(4) 0.003(4)
C4 0.110(4) 0.229(7) 0.152(5) -0.009(5) 0.052(4) 0.056(5)
C25 0.133(5) 0.237(7) 0.123(4) 0.011(5) 0.072(4) 0.003(5)
C26 0.109(4) 0.159(5) 0.204(7) 0.051(5) 0.080(4) 0.008(4)
O3 0.120(3) 0.139(3) 0.140(3) -0.013(3) 0.031(3) -0.023(2)
C22 0.135(6) 0.178(7) 0.160(7) 0.000(5) 0.033(5) 0.012(5)
C21 0.194(10) 0.204(10) 0.237(11) -0.072(8) 0.051(8) 0.016(7)
C20 0.206(9) 0.204(9) 0.149(7) -0.038(6) 0.006(6) -0.014(7)
C19 0.167(7) 0.190(8) 0.223(9) -0.046(7) -0.009(6) 0.027(6)

loop_
_atom_type_symbol
_atom_type_description
_atom_type_scat_dispersion_real
_atom_type_scat_dispersion_imag
_atom_type_scat_source
C C 0.0181 0.0091 'International Tables Vol C Tables 4.2.6.8 and 6.1.1.4'
H H 0 0 'International Tables Vol C Tables 4.2.6.8 and 6.1.1.4'
K K 0.3868 1.0657 'International Tables Vol C Tables 4.2.6.8 and 6.1.1.4'
O O 0.0492 0.0322 'International Tables Vol C Tables 4.2.6.8 and 6.1.1.4'
Zn Zn -1.5491 0.6778 'International Tables Vol C Tables 4.2.6.8 and 6.1.1.4'

loop_
_exptl_crystal_face_index_h
_exptl_crystal_face_index_k
_exptl_crystal_face_index_l
_exptl_crystal_face_perp_dist
-1 1 -1 0.0425
-1 1 0 0.0355
1 -1 0 0.0337
-1 1 1 0.0429
1 -1 -1 0.0264
0 -1 1 0.0314
0 -1 -1 0.0461
1 1 -1 0.0364
-1 -1 1 0.0364
-1 -1 0 0.0298
1 1 0 0.0371
1 1 1 0.0348

loop_
_geom_angle_atom_site_label_1
_geom_angle_atom_site_label_2
_geom_angle_atom_site_label_3
_geom_angle
_geom_angle_site_symmetry_1
_geom_angle_site_symmetry_3
_geom_angle_publ_flag
K1 Zn1 K1 124.630(18) . 7_566 ?
O2 Zn1 K1 80.84(6) . 7_566 ?
O2 Zn1 K1 81.30(7) 7_566 . ?
O2 Zn1 K1 55.72(7) 7_566 7_566 ?
O2 Zn1 K1 56.04(7) . . ?
O2 Zn1 O2 79.14(8) 7_566 . ?
O1 Zn1 K1 47.58(8) . . ?
O1 Zn1 K1 162.77(9) . 7_566 ?
O1 Zn1 O2 99.99(10) . . ?
O1 Zn1 O2 107.33(11) . 7_566 ?
O1 Zn1 C9 124.41(13) . . ?
C9 Zn1 K1 67.27(10) . 7_566 ?
C9 Zn1 K1 163.46(10) . . ?
C9 Zn1 O2 121.50(12) . . ?
C9 Zn1 O2 114.95(12) . 7_566 ?
Zn1 K1 Zn1 55.371(18) . 7_566 ?
O2 K1 Zn1 37.16(4) . . ?
O2 K1 Zn1 36.86(4) . 7_566 ?
O2 K1 C9 68.89(9) . 7_566 ?
O2 K1 C18 78.66(9) . 7_566 ?
O1 K1 Zn1 34.16(6) . . ?
O1 K1 Zn1 87.98(6) . 7_566 ?
O1 K1 O2 69.24(8) . . ?
O1 K1 O4 114.08(10) . . ?
O1 K1 C9 120.01(9) . 7_566 ?
O1 K1 C18 142.23(10) . 7_566 ?
O1 K1 O3 109.66(13) . . ?
O4 K1 Zn1 120.74(9) . . ?
O4 K1 Zn1 123.35(9) . 7_566 ?
O4 K1 O2 101.23(10) . . ?
O4 K1 C9 114.65(9) . 7_566 ?
O4 K1 C18 90.80(9) . 7_566 ?
O4 K1 O3 101.35(15) . . ?
C9 K1 Zn1 35.43(7) 7_566 7_566 ?
C9 K1 Zn1 90.08(7) 7_566 . ?
C18 K1 Zn1 54.26(7) 7_566 7_566 ?
C18 K1 Zn1 109.00(8) 7_566 . ?
C18 K1 C9 24.74(9) 7_566 7_566 ?
O3 K1 Zn1 119.97(11) . 7_566 ?
O3 K1 Zn1 131.85(11) . . ?
O3 K1 O2 155.39(12) . . ?
O3 K1 C9 92.73(13) . 7_566 ?
O3 K1 C18 91.36(13) . 7_566 ?
Zn1 O2 Zn1 100.86(8) 7_566 . ?
Zn1 O2 K1 87.42(8) 7_566 . ?
Zn1 O2 K1 86.80(8) . . ?
C5 O2 Zn1 124.3(2) . . ?
C5 O2 Zn1 125.78(19) . 7_566 ?
C5 O2 K1 120.20(19) . . ?
Zn1 O1 K1 98.26(10) . . ?
C1 O1 Zn1 128.8(3) . . ?
C1 O1 K1 131.0(3) . . ?
C23 O4 K1 126.6(3) . . ?
C26 O4 K1 121.3(3) . . ?
C26 O4 C23 111.5(4) . . ?
Zn1 C9 K1 77.30(10) . 7_566 ?
C18 C9 Zn1 123.8(3) . . ?
C18 C9 K1 76.2(2) . 7_566 ?
C18 C9 C10 113.5(4) . . ?
C10 C9 Zn1 122.7(3) . . ?
C10 C9 K1 122.1(3) . 7_566 ?
C12 C17 C16 117.1(4) . . ?
C18 C17 C12 119.1(3) . . ?
C18 C17 C16 123.8(4) . . ?
C11 C12 C17 117.0(4) . . ?
C13 C12 C17 119.6(4) . . ?
C13 C12 C11 123.3(4) . . ?
K1 C18 H18 71 7_566 . ?
C9 C18 K1 79.1(2) . 7_566 ?
C9 C18 C17 125.0(3) . . ?
C9 C18 H18 117.5 . . ?
C17 C18 K1 119.3(3) . 7_566 ?
C17 C18 H18 117.5 . . ?
C12 C11 H11 119.6 . . ?
C10 C11 C12 120.8(4) . . ?
C10 C11 H11 119.6 . . ?
C9 C10 H10 117.7 . . ?
C11 C10 C9 124.5(4) . . ?
C11 C10 H10 117.7 . . ?
O2 C5 C7 109.7(3) . . ?
O2 C5 C6 110.0(3) . . ?
O2 C5 C8 108.5(3) . . ?
C7 C5 C6 109.5(3) . . ?
C7 C5 C8 109.1(3) . . ?
C8 C5 C6 110.0(3) . . ?
C5 C7 H7A 109.5 . . ?
C5 C7 H7B 109.5 . . ?
C5 C7 H7C 109.5 . . ?
H7A C7 H7B 109.5 . . ?
H7A C7 H7C 109.5 . . ?
H7B C7 H7C 109.5 . . ?
C17 C16 H16 119 . . ?
C15 C16 C17 121.9(4) . . ?
C15 C16 H16 119 . . ?
C5 C6 H6A 109.5 . . ?
C5 C6 H6B 109.5 . . ?
C5 C6 H6C 109.5 . . ?
H6A C6 H6B 109.5 . . ?
H6A C6 H6C 109.5 . . ?
H6B C6 H6C 109.5 . . ?
C5 C8 H8A 109.5 . . ?
C5 C8 H8B 109.5 . . ?
C5 C8 H8C 109.5 . . ?
H8A C8 H8B 109.5 . . ?
H8A C8 H8C 109.5 . . ?
H8B C8 H8C 109.5 . . ?
C12 C13 H13 119.4 . . ?
C14 C13 C12 121.1(5) . . ?
C14 C13 H13 119.4 . . ?
C16 C15 H15 119.9 . . ?
C16 C15 C14 120.1(5) . . ?
C14 C15 H15 119.9 . . ?
O1 C1 C3 111.1(4) . . ?
O1 C1 C2 109.5(4) . . ?
O1 C1 C4 110.3(5) . . ?
C3 C1 C4 109.7(6) . . ?
C2 C1 C3 114.2(6) . . ?
C2 C1 C4 101.7(6) . . ?
C13 C14 C15 120.1(5) . . ?
C13 C14 H14 119.9 . . ?
C15 C14 H14 119.9 . . ?
O4 C23 H23A 109.9 . . ?
O4 C23 H23B 109.9 . . ?
O4 C23 C24 108.8(4) . . ?
H23A C23 H23B 108.3 . . ?
C24 C23 H23A 109.9 . . ?
C24 C23 H23B 109.9 . . ?
C1 C3 H3A 109.5 . . ?
C1 C3 H3B 109.5 . . ?
C1 C3 H3C 109.5 . . ?
H3A C3 H3B 109.5 . . ?
H3A C3 H3C 109.5 . . ?
H3B C3 H3C 109.5 . . ?
C23 C24 H24A 111 . . ?
C23 C24 H24B 111 . . ?
C23 C24 C25 103.6(5) . . ?
H24A C24 H24B 109 . . ?
C25 C24 H24A 111 . . ?
C25 C24 H24B 111 . . ?
C1 C2 H2A 109.5 . . ?
C1 C2 H2B 109.5 . . ?
C1 C2 H2C 109.5 . . ?
H2A C2 H2B 109.5 . . ?
H2A C2 H2C 109.5 . . ?
H2B C2 H2C 109.5 . . ?
C1 C4 H4A 109.5 . . ?
C1 C4 H4B 109.5 . . ?
C1 C4 H4C 109.5 . . ?
H4A C4 H4B 109.5 . . ?
H4A C4 H4C 109.5 . . ?
H4B C4 H4C 109.5 . . ?
C24 C25 H25A 110.7 . . ?
C24 C25 H25B 110.7 . . ?
H25A C25 H25B 108.8 . . ?
C26 C25 C24 105.1(5) . . ?
C26 C25 H25A 110.7 . . ?
C26 C25 H25B 110.7 . . ?
O4 C26 C25 108.5(4) . . ?
O4 C26 H26A 110 . . ?
O4 C26 H26B 110 . . ?
C25 C26 H26A 110 . . ?
C25 C26 H26B 110 . . ?
H26A C26 H26B 108.4 . . ?
C22 O3 K1 123.0(4) . . ?
C19 O3 K1 126.8(5) . . ?
C19 O3 C22 109.7(6) . . ?
O3 C22 H22A 109.6 . . ?
O3 C22 H22B 109.6 . . ?
O3 C22 C21 110.4(6) . . ?
H22A C22 H22B 108.1 . . ?
C21 C22 H22A 109.6 . . ?
C21 C22 H22B 109.6 . . ?
C22 C21 H21A 111.2 . . ?
C22 C21 H21B 111.2 . . ?
C22 C21 C20 102.9(6) . . ?
H21A C21 H21B 109.1 . . ?
C20 C21 H21A 111.2 . . ?
C20 C21 H21B 111.2 . . ?
C21 C20 H20A 111.2 . . ?
C21 C20 H20B 111.2 . . ?
H20A C20 H20B 109.1 . . ?
C19 C20 C21 102.9(6) . . ?
C19 C20 H20A 111.2 . . ?
C19 C20 H20B 111.2 . . ?
O3 C19 C20 110.7(7) . . ?
O3 C19 H19A 109.5 . . ?
O3 C19 H19B 109.5 . . ?
C20 C19 H19A 109.5 . . ?
C20 C19 H19B 109.5 . . ?
H19A C19 H19B 108.1 . . ?

loop_
_geom_bond_atom_site_label_1
_geom_bond_atom_site_label_2
_geom_bond_distance
_geom_bond_site_symmetry_2
_geom_bond_publ_flag
Zn1 K1 3.3983(10) . ?
Zn1 K1 3.4130(10) 7_566 ?
Zn1 O2 2.049(2) 7_566 ?
Zn1 O2 2.056(2) . ?
Zn1 O1 1.928(3) . ?
Zn1 C9 2.028(4) . ?
K1 O2 2.823(3) . ?
K1 O1 2.535(3) . ?
K1 O4 2.715(3) . ?
K1 C9 3.227(4) 7_566 ?
K1 C18 3.191(4) 7_566 ?
K1 O3 2.728(5) . ?
O2 C5 1.420(4) . ?
O1 C1 1.404(5) . ?
O4 C23 1.406(5) . ?
O4 C26 1.406(5) . ?
C9 C18 1.376(5) . ?
C9 C10 1.433(5) . ?
C17 C12 1.420(6) . ?
C17 C18 1.418(6) . ?
C17 C16 1.421(5) . ?
C12 C11 1.420(6) . ?
C12 C13 1.410(6) . ?
C18 H18 0.95 . ?
C11 H11 0.95 . ?
C11 C10 1.362(6) . ?
C10 H10 0.95 . ?
C5 C7 1.524(5) . ?
C5 C6 1.536(6) . ?
C5 C8 1.535(5) . ?
C7 H7A 0.98 . ?
C7 H7B 0.98 . ?
C7 H7C 0.98 . ?
C16 H16 0.95 . ?
C16 C15 1.353(7) . ?
C6 H6A 0.98 . ?
C6 H6B 0.98 . ?
C6 H6C 0.98 . ?
C8 H8A 0.98 . ?
C8 H8B 0.98 . ?
C8 H8C 0.98 . ?
C13 H13 0.95 . ?
C13 C14 1.350(7) . ?
C15 H15 0.95 . ?
C15 C14 1.407(8) . ?
C1 C3 1.469(7) . ?
C1 C2 1.468(8) . ?
C1 C4 1.515(10) . ?
C14 H14 0.95 . ?
C23 H23A 0.99 . ?
C23 H23B 0.99 . ?
C23 C24 1.5287(10) . ?
C3 H3A 0.98 . ?
C3 H3B 0.98 . ?
C3 H3C 0.98 . ?
C24 H24A 0.99 . ?
C24 H24B 0.99 . ?
C24 C25 1.5382(10) . ?
C2 H2A 0.98 . ?
C2 H2B 0.98 . ?
C2 H2C 0.98 . ?
C4 H4A 0.98 . ?
C4 H4B 0.98 . ?
C4 H4C 0.98 . ?
C25 H25A 0.99 . ?
C25 H25B 0.99 . ?
C25 C26 1.5282(10) . ?
C26 H26A 0.99 . ?
C26 H26B 0.99 . ?
O3 C22 1.378(8) . ?
O3 C19 1.356(8) . ?
C22 H22A 0.99 . ?
C22 H22B 0.99 . ?
C22 C21 1.466(9) . ?
C21 H21A 0.99 . ?
C21 H21B 0.99 . ?
C21 C20 1.5387(10) . ?
C20 H20A 0.99 . ?
C20 H20B 0.99 . ?
C20 C19 1.463(9) . ?
C19 H19A 0.99 . ?
C19 H19B 0.99 . ?

loop_
_geom_torsion_atom_site_label_1
_geom_torsion_atom_site_label_2
_geom_torsion_atom_site_label_3
_geom_torsion_atom_site_label_4
_geom_torsion
_geom_torsion_site_symmetry_1
_geom_torsion_site_symmetry_2
_geom_torsion_site_symmetry_3
_geom_torsion_site_symmetry_4
_geom_torsion_publ_flag
Zn1 O2 C5 C7 48.4(4) 7_566 . . . ?
Zn1 O2 C5 C7 -171.0(2) . . . . ?
Zn1 O2 C5 C6 68.5(3) . . . . ?
Zn1 O2 C5 C6 -72.1(3) 7_566 . . . ?
Zn1 O2 C5 C8 167.5(2) 7_566 . . . ?
Zn1 O2 C5 C8 -51.9(4) . . . . ?
Zn1 O1 C1 C3 -67.9(6) . . . . ?
Zn1 O1 C1 C2 165.0(5) . . . . ?
Zn1 O1 C1 C4 53.9(6) . . . . ?
Zn1 C9 C18 K1 64.1(2) . . . 7_566 ?
Zn1 C9 C18 C17 -177.7(3) . . . . ?
Zn1 C9 C10 C11 177.7(4) . . . . ?
K1 O2 C5 C7 -62.4(3) . . . . ?
K1 O2 C5 C6 177.1(2) . . . . ?
K1 O2 C5 C8 56.7(3) . . . . ?
K1 O1 C1 C3 131.2(5) . . . . ?
K1 O1 C1 C2 4.1(7) . . . . ?
K1 O1 C1 C4 -107.0(6) . . . . ?
K1 O4 C23 C24 159.4(5) . . . . ?
K1 O4 C26 C25 -169.5(5) . . . . ?
K1 C9 C18 C17 118.2(4) 7_566 . . . ?
K1 C9 C10 C11 -86.9(5) 7_566 . . . ?
K1 O3 C22 C21 173.7(7) . . . . ?
K1 O3 C19 C20 -161.0(7) . . . . ?
O4 C23 C24 C25 15.9(10) . . . . ?
C17 C12 C11 C10 -2.0(7) . . . . ?
C17 C12 C13 C14 2.0(8) . . . . ?
C17 C16 C15 C14 -1.3(8) . . . . ?
C12 C17 C18 K1 97.0(4) . . . 7_566 ?
C12 C17 C18 C9 -0.3(6) . . . . ?
C12 C17 C16 C15 0.5(7) . . . . ?
C12 C11 C10 C9 0.5(7) . . . . ?
C12 C13 C14 C15 -2.7(9) . . . . ?
C18 C9 C10 C11 1.0(6) . . . . ?
C18 C17 C12 C11 1.9(6) . . . . ?
C18 C17 C12 C13 179.0(4) . . . . ?
C18 C17 C16 C15 -179.3(4) . . . . ?
C11 C12 C13 C14 178.9(5) . . . . ?
C10 C9 C18 K1 -119.3(3) . . . 7_566 ?
C10 C9 C18 C17 -1.1(6) . . . . ?
C16 C17 C12 C11 -177.9(4) . . . . ?
C16 C17 C12 C13 -0.8(6) . . . . ?
C16 C17 C18 K1 -83.2(4) . . . 7_566 ?
C16 C17 C18 C9 179.4(4) . . . . ?
C16 C15 C14 C13 2.4(9) . . . . ?
C13 C12 C11 C10 -178.9(5) . . . . ?
C23 O4 C26 C25 2.0(9) . . . . ?
C23 C24 C25 C26 -14.1(10) . . . . ?
C24 C25 C26 O4 8.2(10) . . . . ?
C26 O4 C23 C24 -11.6(9) . . . . ?
O3 C22 C21 C20 -12.2(13) . . . . ?
C22 O3 C19 C20 10.6(14) . . . . ?
C22 C21 C20 C19 17.2(14) . . . . ?
C21 C20 C19 O3 -17.6(15) . . . . ?
C19 O3 C22 C21 1.7(13) . . . . ?

loop_
_exptl_oxdiff_crystal_face_indexfrac_h
_exptl_oxdiff_crystal_face_indexfrac_k
_exptl_oxdiff_crystal_face_indexfrac_l
_exptl_oxdiff_crystal_face_x
_exptl_oxdiff_crystal_face_y
_exptl_oxdiff_crystal_face_z
-1.0001 1.0006 -0.9997 0.1358 -0.022 0.0985
-1.0002 1.0003 0.0001 0.1269 -0.0071 0.0204
1.0002 -1.0003 -0.0001 -0.1269 0.0071 -0.0204
-1.0003 1 0.9999 0.1179 0.0077 -0.0577
1.0003 -1 -0.9999 -0.1179 -0.0077 0.0577
0.0001 -1.0007 0.9993 -0.0764 -0.0456 -0.0818
0.0003 -1.0001 -1.0003 -0.0585 -0.0752 0.0744
0.9999 1.0008 -0.9989 0.017 0.1131 0.0651
-0.9999 -1.0008 0.9989 -0.017 -0.1131 -0.0651
-0.9998 -1.0005 -0.0009 -0.0081 -0.1279 0.013
0.9998 1.0005 0.0009 0.0081 0.1279 -0.013
0.9997 1.0002 1.0007 -0.0009 0.1428 -0.0911

loop_
_smtbx_masks_void_nr
_smtbx_masks_void_average_x
_smtbx_masks_void_average_y
_smtbx_masks_void_average_z
_smtbx_masks_void_volume
_smtbx_masks_void_count_electrons
_smtbx_masks_void_content
1 0.250 0.082 1.000 172.1 39.2 ?
2 0.250 0.418 0.500 172.1 39.2 ?
3 0.750 0.582 0.500 172.1 39.2 ?
4 0.750 0.918 0.000 172.1 39.2 ?
